data_9004634
loop_
_publ_author_name
'DeMartin, F.'
'Minaglia, A.'
'Gramaccioli, C. M.'

_publ_section_title
;
 Characterization of gadolinite-group minerals using crystallographic
 data only: The case of hingganite-(Y) from Cuasso al Monte, Italy
 Sample 2
;
_journal_name_full 'The Canadian Mineralogist'
_journal_page_first 1105
_journal_page_last 1114
_journal_paper_doi 10.2113/gscanmin.39.4.1105
_journal_volume 39
_journal_year 2001
_chemical_compound_source 'Cuasso al Monte, Italy'
_chemical_formula_sum 'B0.3 Be1.7 Ca0.3 Fe0.31 H2 O10 Si2 Y1.7'
_chemical_name_mineral Hingganite-(Y)
_space_group_IT_number 14
_symmetry_space_group_name_Hall '-P 2ybc'
_symmetry_space_group_name_H-M 'P 1 21/c 1'
_cell_angle_alpha 90
_cell_angle_beta 90.45
_cell_angle_gamma 90
_cell_formula_units_Z 2
_cell_length_a 4.739
_cell_length_b 7.607
_cell_length_c 9.898
_cell_volume 356.808
_database_code_amcsd 0005727
_exptl_crystal_density_diffrn 3.883
_cod_original_formula_sum '(Y1.7 Ca.3) Fe.31 Si2 O10 (Be1.7 B.3) H2'
_cod_database_code 9004634

loop_
_space_group_symop_operation_xyz
x,y,z
x,1/2-y,1/2+z
-x,1/2+y,1/2-z
-x,-y,-z

loop_
_atom_site_label
_atom_site_fract_x
_atom_site_fract_y
_atom_site_fract_z
_atom_site_occupancy
_atom_site_U_iso_or_equiv
_atom_site_type_symbol
_atom_site_attached_hydrogens
YA 0.00020 0.10851 0.33239 0.85000 0.01412 Y 0
CaA 0.00020 0.10851 0.33239 0.15000 0.01412 Ca 0
FeX 0.00000 0.00000 0.00000 0.31000 0.02191 Fe 0
Si 0.51820 0.27570 0.07960 1.00000 0.01507 Si 0
O(1) 0.76000 0.41110 0.03370 1.00000 0.01862 O 0
O(2) 0.32500 0.28750 0.45260 1.00000 0.01874 O 0
O(3) 0.30300 0.34600 0.19520 1.00000 0.01874 O 0
O(4) 0.68400 0.10750 0.14570 1.00000 0.02242 O 0
O-H(5) 0.78800 0.41180 0.33170 1.00000 0.01925 O 0
BeZ 0.44900 0.41300 0.33620 0.85000 0.01140 Be 0
BZ 0.44900 0.41300 0.33620 0.15000 0.01140 B 0

loop_
_cod_changelog_entry_id
_cod_changelog_entry_author
_cod_changelog_entry_date
_cod_changelog_entry_text
1
;cod-tools version 3.8.0
Id: cif_guess_AMCSD_atom_types 9581 2023-05-17 12:35:41Z saulius
;
2023-05-23T09:19:00+03:00
;Derived atom types and hydrogen counts
from atom names that follow the AMCSD naming convention
(Wat == water, O-H == hydroxyl).
;

loop_
_cod_related_entry_id
_cod_related_entry_database
_cod_related_entry_code
1 AMCSD 0005727
